data_2101567
loop_
_publ_author_name
'N\"ather, C.'
'Nagel, N.'
'Bock, H.'
'Seitz, W.'
'Havlas, Z.'

_publ_section_title
;
 Structural, kinetic and thermodynamic aspects of the conformational
 dimorphism of diethyl 3,6-dibromo-2,5-dihydroxyterephthalate
;
_journal_issue 4
_journal_name_full 'Acta Crystallographica Section B'
_journal_page_first 697
_journal_page_last 706
_journal_paper_doi 10.1107/S0108768196003187
_journal_volume 52
_journal_year 1996
_chemical_formula_moiety 'C12 H12 Br2 O6 , 2C2 H6 O'
_chemical_formula_sum 'C16 H24 Br2 O8'
_chemical_formula_weight 504.17
_chemical_name_systematic
;
 ?
;
_space_group_IT_number 2
_symmetry_cell_setting triclinic
_symmetry_space_group_name_Hall '-P 1'
_symmetry_space_group_name_H-M 'P -1'
_audit_creation_method SHELXL
_cell_angle_alpha 116.82(3)
_cell_angle_beta 96.10(3)
_cell_angle_gamma 102.29(3)
_cell_formula_units_Z 1
_cell_length_a 8.002(2)
_cell_length_b 8.232(2)
_cell_length_c 8.966(2)
_cell_measurement_reflns_used 68
_cell_measurement_temperature 150(2)
_cell_measurement_theta_max 22.5
_cell_measurement_theta_min 19
_cell_volume 500.9(3)
_computing_cell_refinement 'STOE DIF-4'
_computing_data_collection 'STOE DIF-4'
_computing_data_reduction 'STOE REDU-4'
_computing_molecular_graphics 'SHELXTL PC'
_computing_publication_material 'SHELXL CIFTAB'
_computing_structure_refinement 'SHELXL-93 (Sheldrick, 1993)'
_computing_structure_solution 'SHELXS-86 (Sheldrick, 1990)'
_diffrn_ambient_temperature 150(2)
_diffrn_measurement_device 'STOE AED-II'
_diffrn_measurement_method \q/2\q
_diffrn_radiation_monochromator graphite
_diffrn_radiation_source 'fine-focus sealed tube'
_diffrn_radiation_type MoK\a
_diffrn_radiation_wavelength 0.71073
_diffrn_reflns_av_R_equivalents 0.0527
_diffrn_reflns_av_sigmaI/netI 0.0214
_diffrn_reflns_limit_h_max 11
_diffrn_reflns_limit_h_min 0
_diffrn_reflns_limit_k_max 12
_diffrn_reflns_limit_k_min -12
_diffrn_reflns_limit_l_max 13
_diffrn_reflns_limit_l_min -13
_diffrn_reflns_number 3556
_diffrn_reflns_theta_max 32.52
_diffrn_reflns_theta_min 2.62
_diffrn_standards_decay_% <1
_diffrn_standards_interval_time 120
_diffrn_standards_number 4
_exptl_absorpt_coefficient_mu 4.084
_exptl_absorpt_correction_T_max 0.522
_exptl_absorpt_correction_T_min 0.383
_exptl_absorpt_correction_type '\y scans (Sheldrick, 1990)'
_exptl_crystal_colour colourless
_exptl_crystal_density_diffrn 1.671
_exptl_crystal_density_meas ?
_exptl_crystal_description prism
_exptl_crystal_F_000 254
_exptl_crystal_size_max 0.5
_exptl_crystal_size_mid 0.4
_exptl_crystal_size_min 0.3
_refine_diff_density_max 1.042
_refine_diff_density_min -2.603
_refine_ls_extinction_method none
_refine_ls_goodness_of_fit_all 1.097
_refine_ls_goodness_of_fit_obs 1.126
_refine_ls_hydrogen_treatment 'H atoms treated using a riding model'
_refine_ls_matrix_type full
_refine_ls_number_parameters 120
_refine_ls_number_reflns 3327
_refine_ls_number_restraints 0
_refine_ls_restrained_S_all 1.115
_refine_ls_restrained_S_obs 1.126
_refine_ls_R_factor_all 0.0485
_refine_ls_R_factor_obs 0.0429
_refine_ls_shift/esd_max -0.001
_refine_ls_shift/esd_mean 0.000
_refine_ls_structure_factor_coef Fsqd
_refine_ls_weighting_details 'w=1/[\s^2^(Fo^2^)+(0.0834P)^2^+0.7709P] where P=(Fo^2^+2Fc^2^)/3'
_refine_ls_weighting_scheme calc
_refine_ls_wR_factor_all 0.1311
_refine_ls_wR_factor_obs 0.1257
_reflns_number_observed 3001
_reflns_number_total 3328
_reflns_observed_criterion >2sigma(I)
_cod_data_source_file se0188.cif
_cod_data_source_block solvate
_cod_depositor_comments
;
The following automatic conversions were performed:

'_refine_ls_weighting_scheme' value 'calc
w=1/[\s^2^(Fo^2^)+(0.0834P)^2^+0.7709P] where P=(Fo^2^+2Fc^2^)/3' was
changed to 'calc'. New tag '_refine_ls_weighting_details' was
created. The value of the new tag was set to
'w=1/[\s^2^(Fo^2^)+(0.0834P)^2^+0.7709P] where P=(Fo^2^+2Fc^2^)/3'.

Automatic conversion script
Id: cif_fix_values 3143 2015-03-26 13:38:13Z robertas 
;
_cod_original_cell_volume 500.9(2)
_cod_database_code 2101567

loop_
_symmetry_equiv_pos_as_xyz
'x, y, z'
'-x, -y, -z'

loop_
_atom_site_aniso_label
_atom_site_aniso_U_11
_atom_site_aniso_U_22
_atom_site_aniso_U_33
_atom_site_aniso_U_12
_atom_site_aniso_U_13
_atom_site_aniso_U_23
Br1 0.0170(2) 0.02651(15) 0.01815(14) 0.00141(10) -0.00079(9) 0.01313(11)
O1 0.0056(7) 0.0182(7) 0.0199(8) -0.0047(6) -0.0050(6) 0.0122(7)
O2 0.0163(8) 0.0176(8) 0.0217(8) 0.0065(6) 0.0094(7) 0.0112(7)
O3 0.0143(8) 0.0127(7) 0.0228(8) 0.0045(6) 0.0096(7) 0.0115(6)
C1 0.0062(9) 0.0095(8) 0.0119(8) 0.0007(7) 0.0006(7) 0.0060(7)
C2 0.0038(9) 0.0103(8) 0.0126(8) -0.0015(7) -0.0017(7) 0.0061(7)
C3 0.0069(9) 0.0115(8) 0.0107(8) 0.0014(7) -0.0007(7) 0.0061(7)
C7 0.0069(9) 0.0114(8) 0.0117(8) 0.0002(7) -0.0007(7) 0.0065(7)
C8 0.0160(11) 0.0142(9) 0.0220(10) 0.0028(8) 0.0079(9) 0.0123(8)
C9 0.0232(13) 0.0133(10) 0.0346(14) 0.0045(9) 0.0108(11) 0.0117(10)
O4 0.0184(9) 0.0294(10) 0.0202(9) 0.0138(8) -0.0002(7) 0.0101(8)
C11 0.0147(12) 0.0300(13) 0.0197(11) 0.0044(10) 0.0007(9) 0.0080(10)
C12 0.0171(13) 0.0297(14) 0.034(2) 0.0009(11) -0.0042(12) 0.0101(12)

loop_
_atom_site_label
_atom_site_fract_x
_atom_site_fract_y
_atom_site_fract_z
_atom_site_U_iso_or_equiv
_atom_site_thermal_displace_type
_atom_site_calc_flag
_atom_site_refinement_flags
_atom_site_occupancy
_atom_site_type_symbol
Br1 -0.16378(3) -0.06760(4) -0.37913(3) 0.02093(11) Uani d . 1 Br
O1 -0.3406(2) -0.2367(3) -0.1631(2) 0.0155(3) Uani d . 1 O
H01 -0.3908(18) -0.205(4) -0.229(4) 0.019 Uiso calc R 1 H
O2 -0.2975(3) -0.1279(3) 0.2497(3) 0.0171(3) Uani d . 1 O
O3 -0.1928(2) -0.3674(2) 0.0887(3) 0.0149(3) Uani d . 1 O
C1 -0.0998(3) -0.0886(3) 0.0740(3) 0.0093(3) Uani d . 1 C
C2 -0.1740(3) -0.1190(3) -0.0879(3) 0.0096(3) Uani d . 1 C
C3 -0.0708(3) -0.0293(3) -0.1611(3) 0.0099(4) Uani d . 1 C
C7 -0.2084(3) -0.1938(3) 0.1488(3) 0.0103(4) Uani d . 1 C
C8 -0.2927(3) -0.4910(3) 0.1459(3) 0.0160(4) Uani d . 1 C
H8A -0.4181(3) -0.4952(3) 0.1281(3) 0.019 Uiso calc R 1 H
H8B -0.2454(3) -0.4437(3) 0.2694(3) 0.019 Uiso calc R 1 H
C9 -0.2729(4) -0.6853(4) 0.0389(4) 0.0235(5) Uani d . 1 C
H9A -0.3376(4) -0.7742(4) 0.0722(4) 0.035 Uiso calc R 1 H
H9B -0.1481(4) -0.6786(4) 0.0577(4) 0.035 Uiso calc R 1 H
H9C -0.3199(4) -0.7299(4) -0.0828(4) 0.035 Uiso calc R 1 H
O4 -0.4105(3) 0.2023(3) 0.3530(3) 0.0227(4) Uani d . 1 O
H04 -0.378(6) 0.103(4) 0.3145(3) 0.027 Uiso calc R 1 H
C11 -0.3702(4) 0.2946(5) 0.5366(4) 0.0238(5) Uani d . 1 C
H11B -0.4069(4) 0.1988(5) 0.5739(4) 0.029 Uiso d R 1 H
H11A -0.4375(4) 0.3877(5) 0.5804(4) 0.029 Uiso d R 1 H
C12 -0.1765(4) 0.3963(5) 0.6124(5) 0.0310(7) Uani d . 1 C
H12C -0.1538(4) 0.4587(5) 0.7380(5) 0.047 Uiso d R 1 H
H12B -0.1400(4) 0.4921(5) 0.5767(5) 0.047 Uiso d R 1 H
H12A -0.1098(4) 0.3039(5) 0.5717(5) 0.047 Uiso d R 1 H

loop_
_atom_type_symbol
_atom_type_description
_atom_type_scat_dispersion_real
_atom_type_scat_dispersion_imag
_atom_type_scat_source
C C 0.0033 0.0016 'International Tables Vol C Tables 4.2.6.8 and 6.1.1.4'
H H 0.0000 0.0000 'International Tables Vol C Tables 4.2.6.8 and 6.1.1.4'
O O 0.0106 0.0060 'International Tables Vol C Tables 4.2.6.8 and 6.1.1.4'
Br Br -0.2901 2.4595 'International Tables Vol C Tables 4.2.6.8 and 6.1.1.4'

loop_
_geom_angle_atom_site_label_1
_geom_angle_atom_site_label_2
_geom_angle_atom_site_label_3
_geom_angle_site_symmetry_1
_geom_angle
_geom_angle_publ_flag
C7 O3 C8 . 117.5(2) yes
C3 C1 C2 2 121.2(2) yes
C3 C1 C7 2 121.0(2) yes
C2 C1 C7 . 117.7(2) yes
O1 C2 C1 . 117.0(2) yes
O1 C2 C3 . 125.2(2) yes
C1 C2 C3 . 117.8(2) yes
C1 C3 C2 2 121.0(2) yes
C1 C3 Br1 2 119.6(2) yes
C2 C3 Br1 . 119.4(2) yes
O2 C7 O3 . 125.0(2) yes
O2 C7 C1 . 124.8(2) yes
O3 C7 C1 . 110.3(2) yes
O3 C8 C9 . 106.1(2) yes
O4 C11 C12 . 111.7(3) no

loop_
_geom_bond_atom_site_label_1
_geom_bond_atom_site_label_2
_geom_bond_site_symmetry_2
_geom_bond_distance
_geom_bond_publ_flag
Br1 C3 . 1.874(2) yes
O1 C2 . 1.356(3) yes
O2 C7 . 1.216(3) yes
O3 C7 . 1.321(3) yes
O3 C8 . 1.465(3) yes
C1 C3 2 1.393(3) yes
C1 C2 . 1.396(3) yes
C1 C7 . 1.511(3) yes
C2 C3 . 1.397(3) yes
C3 C1 2 1.393(3) yes
C8 C9 . 1.503(4) yes
O4 C11 . 1.430(4) yes
C11 C12 . 1.509(4) no

loop_
_geom_torsion_atom_site_label_1
_geom_torsion_atom_site_label_2
_geom_torsion_atom_site_label_3
_geom_torsion_atom_site_label_4
_geom_torsion_site_symmetry_1
_geom_torsion_site_symmetry_4
_geom_torsion
_geom_torsion_publ_flag
C3 C1 C2 O1 2 . 179.7(2) no
C7 C1 C2 O1 . . 2.0(3) no
C3 C1 C2 C3 2 . 0.8(4) no
C7 C1 C2 C3 . . -176.9(2) no
O1 C2 C3 C1 . 2 -179.6(2) no
C1 C2 C3 C1 . 2 -0.8(4) no
O1 C2 C3 Br1 . . 0.7(3) no
C1 C2 C3 Br1 . . 179.4(2) no
C8 O3 C7 O2 . . 1.1(4) no
C8 O3 C7 C1 . . -178.9(2) no
C3 C1 C7 O2 2 . 85.7(3) no
C2 C1 C7 O2 . . -96.5(3) no
C3 C1 C7 O3 2 . -94.3(2) no
C2 C1 C7 O3 . . 83.4(3) no
C7 O3 C8 C9 . . 171.6(2) no
C1 C2 O1 H01 . . 151.(3) no
